data_7248451
loop_
_publ_author_name
'Paska, Bart\/lomiej'
'Cichowicz, Grzegorz'
'Rzepi\'nski, Patryk'
'Cyra\'nski, Micha\/l Ksawery'
'Dobrzycki, \/Lukasz'
'Boese, Roland'

_publ_section_title
;
 Structural chemistry of decalins and perfluorodecalins
;
_journal_issue 19
_journal_name_full CrystEngComm
_journal_page_first 2474
_journal_page_last 2490
_journal_paper_doi 10.1039/D3CE01117H
_journal_volume 26
_journal_year 2024
_chemical_formula_sum 'C10 H18'
_chemical_formula_weight 138.24
_chemical_melting_point 229
_chemical_name_systematic 'cis-Decalin (LT form refined in monclinic SG)'
_space_group_crystal_system monoclinic
_space_group_IT_number 15
_space_group_name_Hall '-I 2ya'
_space_group_name_H-M_alt 'I 1 2/a 1'
_atom_sites_solution_hydrogens geom
_audit_update_record
;
2023-11-05 deposited with the CCDC.	2024-02-20 downloaded from the CCDC.
;
_cell_angle_alpha 90
_cell_angle_beta 101.341(3)
_cell_angle_gamma 90
_cell_formula_units_Z 8
_cell_length_a 11.9467(12)
_cell_length_b 8.2518(9)
_cell_length_c 17.853(2)
_cell_measurement_reflns_used 5822
_cell_measurement_temperature 120.(2)
_cell_measurement_theta_max 25.3735
_cell_measurement_theta_min 2.7290
_cell_volume 1725.6(3)
_computing_cell_refinement 'SAINT V8.34A (Bruker AXS Inc., 2013)'
_computing_data_collection 'APEX2 V2014 (Bruker AXS Inc., 2014)'
_computing_data_reduction 'SAINT V8.34A (Bruker AXS Inc., 2013)'
_computing_publication_material 'APEX2 V2014 (Bruker AXS Inc., 2014)'
_computing_structure_refinement 'SHELXL-2014/7 (Sheldrick, 2014)'
_computing_structure_solution 'SHELXS-2014 (Sheldrick, 2014)'
_diffrn_ambient_temperature 120.(2)
_diffrn_detector_area_resol_mean 10.4167
_diffrn_measured_fraction_theta_full 0.978
_diffrn_measured_fraction_theta_max 0.978
_diffrn_measurement_device_type 'Bruker D8 VENTURE'
_diffrn_measurement_method '\p scans'
_diffrn_radiation_monochromator TRIUMPH
_diffrn_radiation_type MoK\a
_diffrn_radiation_wavelength 0.71073
_diffrn_reflns_av_R_equivalents 0.0474
_diffrn_reflns_av_unetI/netI 0.0184
_diffrn_reflns_limit_h_max 14
_diffrn_reflns_limit_h_min -14
_diffrn_reflns_limit_k_max 9
_diffrn_reflns_limit_k_min -9
_diffrn_reflns_limit_l_max 21
_diffrn_reflns_limit_l_min -21
_diffrn_reflns_number 9835
_diffrn_reflns_theta_full 25.04
_diffrn_reflns_theta_max 25.04
_diffrn_reflns_theta_min 2.33
_diffrn_source 'fine focus sealed tube'
_exptl_absorpt_coefficient_mu 0.059
_exptl_absorpt_correction_T_max 0.98
_exptl_absorpt_correction_T_min 0.88
_exptl_absorpt_correction_type multi-scan
_exptl_absorpt_process_details 'SADABS V2014/5 (Bruker AXS Inc.)'
_exptl_crystal_colour colourless
_exptl_crystal_density_diffrn 1.064
_exptl_crystal_density_method 'not measured'
_exptl_crystal_description cylindrical
_exptl_crystal_F_000 624
_exptl_crystal_recrystallization_method 'From the Melt'
_exptl_crystal_size_max 0.600
_exptl_crystal_size_mid 0.400
_exptl_crystal_size_min 0.400
_refine_diff_density_max 0.211
_refine_diff_density_min -0.171
_refine_ls_extinction_method none
_refine_ls_goodness_of_fit_ref 1.190
_refine_ls_hydrogen_treatment constr
_refine_ls_matrix_type full
_refine_ls_number_parameters 91
_refine_ls_number_reflns 1499
_refine_ls_number_restraints 0
_refine_ls_restrained_S_all 1.190
_refine_ls_R_factor_all 0.0782
_refine_ls_R_factor_gt 0.0738
_refine_ls_shift/su_max 0.000
_refine_ls_shift/su_mean 0.000
_refine_ls_structure_factor_coef Fsqd
_refine_ls_weighting_details 'w=1/[\s^2^(Fo^2^)+(0.0157P)^2^+5.0398P] where P=(Fo^2^+2Fc^2^)/3'
_refine_ls_weighting_scheme calc
_refine_ls_wR_factor_gt 0.1425
_refine_ls_wR_factor_ref 0.1448
_reflns_number_gt 1380
_reflns_number_total 1499
_reflns_threshold_expression 'I > 2\s(I)'
_cod_data_source_file d3ce01117h2.cif
_cod_data_source_block c_Dec_k180K_120K_cd_mI
_cod_depositor_comments 'Adding full bibliography for 7248441--7248493.cif.'
_cod_database_code 7248451

loop_
_space_group_symop_operation_xyz
'x, y, z'
'-x+1/2, y, -z'
'x+1/2, y+1/2, z+1/2'
'-x+1, y+1/2, -z+1/2'
'-x, -y, -z'
'x-1/2, -y, z'
'-x+1/2, -y+1/2, -z+1/2'
'x, -y+1/2, z+1/2'

loop_
_atom_site_type_symbol
_atom_site_label
_atom_site_fract_x
_atom_site_fract_y
_atom_site_fract_z
_atom_site_U_iso_or_equiv
_atom_site_adp_type
_atom_site_calc_flag
_atom_site_refinement_flags_adp
_atom_site_refinement_flags_occupancy
_atom_site_refinement_flags_posn
_atom_site_occupancy
_atom_site_disorder_assembly
_atom_site_disorder_group
C C1 0.65564(19) 0.3635(3) 0.57836(13) 0.0225(5) Uani d . . . 1 . .
H H1 0.6447 0.3461 0.522 0.027 Uiso calc U . R 1 . .
C C2 0.7335(2) 0.2275(4) 0.61717(15) 0.0344(7) Uani d . . . 1 . .
H H2A 0.8074 0.2322 0.6001 0.041 Uiso calc U . R 1 . .
H H2B 0.7487 0.2439 0.6732 0.041 Uiso calc U . R 1 . .
C C3 0.6799(3) 0.0614(4) 0.59846(18) 0.0435(8) Uani d . . . 1 . .
H H3A 0.7308 -0.0228 0.6262 0.052 Uiso calc U . R 1 . .
H H3B 0.6715 0.0405 0.543 0.052 Uiso calc U . R 1 . .
C C4 0.5631(3) 0.0505(3) 0.62074(17) 0.0406(7) Uani d . . . 1 . .
H H4A 0.5279 -0.0557 0.6047 0.049 Uiso calc U . R 1 . .
H H4B 0.5723 0.0588 0.6769 0.049 Uiso calc U . R 1 . .
C C5 0.4858(2) 0.1851(3) 0.58325(15) 0.0336(6) Uani d . . . 1 . .
H H5A 0.4127 0.1797 0.6013 0.04 Uiso calc U . R 1 . .
H H5B 0.4689 0.1673 0.5273 0.04 Uiso calc U . R 1 . .
C C6 0.53688(18) 0.3538(3) 0.59968(13) 0.0216(5) Uani d . . . 1 . .
H H6 0.4862 0.4309 0.5655 0.026 Uiso calc U . R 1 . .
C C7 0.54010(19) 0.4093(3) 0.68181(13) 0.0243(5) Uani d . . . 1 . .
H H7A 0.4617 0.408 0.6922 0.029 Uiso calc U . R 1 . .
H H7B 0.5869 0.3326 0.7175 0.029 Uiso calc U . R 1 . .
C C8 0.5898(2) 0.5797(3) 0.69598(16) 0.0351(7) Uani d . . . 1 . .
H H8A 0.5939 0.6096 0.7501 0.042 Uiso calc U . R 1 . .
H H8B 0.5393 0.6584 0.6638 0.042 Uiso calc U . R 1 . .
C C9 0.7093(2) 0.5874(4) 0.67723(16) 0.0381(7) Uani d . . . 1 . .
H H9A 0.7384 0.6998 0.6839 0.046 Uiso calc U . R 1 . .
H H9B 0.7617 0.5169 0.713 0.046 Uiso calc U . R 1 . .
C C10 0.7070(2) 0.5324(3) 0.59526(14) 0.0301(6) Uani d . . . 1 . .
H H10A 0.7859 0.5325 0.5858 0.036 Uiso calc U . R 1 . .
H H10B 0.662 0.6111 0.5597 0.036 Uiso calc U . R 1 . .

loop_
_atom_site_aniso_label
_atom_site_aniso_U_11
_atom_site_aniso_U_22
_atom_site_aniso_U_33
_atom_site_aniso_U_12
_atom_site_aniso_U_13
_atom_site_aniso_U_23
C1 0.0235(12) 0.0275(13) 0.0173(12) -0.0015(10) 0.0059(9) -0.0005(9)
C2 0.0245(13) 0.0529(18) 0.0278(14) 0.0117(12) 0.0101(11) 0.0054(12)
C3 0.0526(18) 0.0328(16) 0.0509(18) 0.0124(14) 0.0244(15) 0.0050(14)
C4 0.0551(18) 0.0245(14) 0.0486(18) -0.0054(13) 0.0257(15) 0.0024(13)
C5 0.0321(14) 0.0392(16) 0.0317(15) -0.0126(12) 0.0113(11) -0.0040(12)
C6 0.0163(11) 0.0270(13) 0.0207(12) 0.0012(10) 0.0017(9) 0.0049(10)
C7 0.0190(11) 0.0292(14) 0.0263(13) 0.0002(10) 0.0083(10) 0.0004(10)
C8 0.0344(14) 0.0388(16) 0.0360(15) -0.0070(12) 0.0160(12) -0.0106(12)
C9 0.0340(14) 0.0472(18) 0.0358(15) -0.0173(13) 0.0133(12) -0.0146(13)
C10 0.0263(13) 0.0396(15) 0.0263(13) -0.0103(12) 0.0099(10) -0.0012(11)

loop_
_atom_type_symbol
_atom_type_description
_atom_type_scat_dispersion_real
_atom_type_scat_dispersion_imag
_atom_type_scat_source
C C 0.0033 0.0016 'International Tables Vol C Tables 4.2.6.8 and 6.1.1.4'
H H 0.0000 0.0000 'International Tables Vol C Tables 4.2.6.8 and 6.1.1.4'

loop_
_geom_angle_atom_site_label_1
_geom_angle_atom_site_label_2
_geom_angle_atom_site_label_3
_geom_angle_site_symmetry_1
_geom_angle_site_symmetry_3
_geom_angle
_geom_angle_publ_flag
C10 C1 C2 . . 113.2(2) ?
C10 C1 C6 . . 110.6(2) ?
C2 C1 C6 . . 110.89(19) ?
C10 C1 H1 . . 107.3 ?
C2 C1 H1 . . 107.3 ?
C6 C1 H1 . . 107.3 ?
C3 C2 C1 . . 111.6(2) ?
C3 C2 H2A . . 109.3 ?
C1 C2 H2A . . 109.3 ?
C3 C2 H2B . . 109.3 ?
C1 C2 H2B . . 109.3 ?
H2A C2 H2B . . 108.0 ?
C2 C3 C4 . . 111.3(2) ?
C2 C3 H3A . . 109.4 ?
C4 C3 H3A . . 109.4 ?
C2 C3 H3B . . 109.4 ?
C4 C3 H3B . . 109.4 ?
H3A C3 H3B . . 108.0 ?
C5 C4 C3 . . 110.6(2) ?
C5 C4 H4A . . 109.5 ?
C3 C4 H4A . . 109.5 ?
C5 C4 H4B . . 109.5 ?
C3 C4 H4B . . 109.5 ?
H4A C4 H4B . . 108.1 ?
C4 C5 C6 . . 113.5(2) ?
C4 C5 H5A . . 108.9 ?
C6 C5 H5A . . 108.9 ?
C4 C5 H5B . . 108.9 ?
C6 C5 H5B . . 108.9 ?
H5A C5 H5B . . 107.7 ?
C5 C6 C7 . . 113.06(19) ?
C5 C6 C1 . . 110.7(2) ?
C7 C6 C1 . . 111.73(18) ?
C5 C6 H6 . . 107.0 ?
C7 C6 H6 . . 107.0 ?
C1 C6 H6 . . 107.0 ?
C8 C7 C6 . . 111.7(2) ?
C8 C7 H7A . . 109.3 ?
C6 C7 H7A . . 109.3 ?
C8 C7 H7B . . 109.3 ?
C6 C7 H7B . . 109.3 ?
H7A C7 H7B . . 107.9 ?
C7 C8 C9 . . 110.5(2) ?
C7 C8 H8A . . 109.5 ?
C9 C8 H8A . . 109.5 ?
C7 C8 H8B . . 109.5 ?
C9 C8 H8B . . 109.5 ?
H8A C8 H8B . . 108.1 ?
C10 C9 C8 . . 110.8(2) ?
C10 C9 H9A . . 109.5 ?
C8 C9 H9A . . 109.5 ?
C10 C9 H9B . . 109.5 ?
C8 C9 H9B . . 109.5 ?
H9A C9 H9B . . 108.1 ?
C9 C10 C1 . . 113.0(2) ?
C9 C10 H10A . . 109.0 ?
C1 C10 H10A . . 109.0 ?
C9 C10 H10B . . 109.0 ?
C1 C10 H10B . . 109.0 ?
H10A C10 H10B . . 107.8 ?

loop_
_geom_bond_atom_site_label_1
_geom_bond_atom_site_label_2
_geom_bond_site_symmetry_2
_geom_bond_distance
_geom_bond_publ_flag
C1 C10 . 1.529(3) ?
C1 C2 . 1.534(3) ?
C1 C6 . 1.542(3) ?
C1 H1 . 1.0 ?
C2 C3 . 1.522(4) ?
C2 H2A . 0.99 ?
C2 H2B . 0.99 ?
C3 C4 . 1.527(4) ?
C3 H3A . 0.99 ?
C3 H3B . 0.99 ?
C4 C5 . 1.513(4) ?
C4 H4A . 0.99 ?
C4 H4B . 0.99 ?
C5 C6 . 1.525(4) ?
C5 H5A . 0.99 ?
C5 H5B . 0.99 ?
C6 C7 . 1.529(3) ?
C6 H6 . 1.0 ?
C7 C8 . 1.528(4) ?
C7 H7A . 0.99 ?
C7 H7B . 0.99 ?
C8 C9 . 1.530(3) ?
C8 H8A . 0.99 ?
C8 H8B . 0.99 ?
C9 C10 . 1.527(3) ?
C9 H9A . 0.99 ?
C9 H9B . 0.99 ?
C10 H10A . 0.99 ?
C10 H10B . 0.99 ?

loop_
_geom_torsion_atom_site_label_1
_geom_torsion_atom_site_label_2
_geom_torsion_atom_site_label_3
_geom_torsion_atom_site_label_4
_geom_torsion_site_symmetry_1
_geom_torsion_site_symmetry_2
_geom_torsion_site_symmetry_3
_geom_torsion_site_symmetry_4
_geom_torsion
_geom_torsion_publ_flag
C10 C1 C2 C3 . . . . -179.6(2) ?
C6 C1 C2 C3 . . . . 55.5(3) ?
C1 C2 C3 C4 . . . . -56.6(3) ?
C2 C3 C4 C5 . . . . 55.3(3) ?
C3 C4 C5 C6 . . . . -54.8(3) ?
C4 C5 C6 C7 . . . . -72.2(3) ?
C4 C5 C6 C1 . . . . 54.0(3) ?
C10 C1 C6 C5 . . . . -179.7(2) ?
C2 C1 C6 C5 . . . . -53.3(3) ?
C10 C1 C6 C7 . . . . -52.8(3) ?
C2 C1 C6 C7 . . . . 73.6(3) ?
C5 C6 C7 C8 . . . . -179.0(2) ?
C1 C6 C7 C8 . . . . 55.3(3) ?
C6 C7 C8 C9 . . . . -56.6(3) ?
C7 C8 C9 C10 . . . . 56.0(3) ?
C8 C9 C10 C1 . . . . -55.4(3) ?
C2 C1 C10 C9 . . . . -71.8(3) ?
C6 C1 C10 C9 . . . . 53.3(3) ?
